data_7210182
loop_
_publ_author_name
'Wang, Xiuli'
'Zhao, Dan'
'Tian, Aixiang'
'Ying, Jun'

_publ_section_title
;
 A series of 3D PW12O403&#x2212;-based AgI--bis(triazole) complexes
 containing different multinuclear loops: syntheses, structures and
 properties
;
_journal_issue 22
_journal_name_full CrystEngComm
_journal_page_first 4516
_journal_paper_doi 10.1039/c3ce40375k
_journal_volume 15
_journal_year 2013
_chemical_formula_sum 'C16 H25 Ag4 N12 O40 P W12'
_chemical_formula_weight 3694.13
_chemical_name_systematic
;
?
;
_space_group_IT_number 14
_symmetry_cell_setting monoclinic
_symmetry_space_group_name_Hall '-P 2ybc'
_symmetry_space_group_name_H-M 'P 1 21/c 1'
_atom_sites_solution_hydrogens geom
_atom_sites_solution_primary direct
_atom_sites_solution_secondary difmap
_audit_creation_method SHELXL-97
_cell_angle_alpha 90.00
_cell_angle_beta 129.67(2)
_cell_angle_gamma 90.00
_cell_formula_units_Z 2
_cell_length_a 10.611(5)
_cell_length_b 20.693(5)
_cell_length_c 14.874(5)
_cell_measurement_temperature 187(2)
_cell_measurement_theta_max 24.9717
_cell_measurement_theta_min 2.3717
_cell_volume 2513.9(17)
_computing_cell_refinement 'Bruker XSCANS'
_computing_data_collection 'Bruker XSCANS'
_computing_data_reduction 'Bruker SHELXTL'
_computing_molecular_graphics 'Bruker SHELXTL'
_computing_publication_material 'Bruker SHELXTL'
_computing_structure_refinement 'SHELXL-97 (Sheldrick, 1997)'
_computing_structure_solution 'SHELXS-97 (Sheldrick, 1990)'
_diffrn_ambient_temperature 187(2)
_diffrn_measured_fraction_theta_full 0.967
_diffrn_measured_fraction_theta_max 0.967
_diffrn_measurement_device_type 'Bruker P4'
_diffrn_measurement_method '\w scans'
_diffrn_radiation_monochromator graphite
_diffrn_radiation_source 'fine-focus sealed tube'
_diffrn_radiation_type MoK\a
_diffrn_radiation_wavelength 0.71069
_diffrn_reflns_av_R_equivalents 0.0535
_diffrn_reflns_av_sigmaI/netI 0.0663
_diffrn_reflns_limit_h_max 13
_diffrn_reflns_limit_h_min -14
_diffrn_reflns_limit_k_max 27
_diffrn_reflns_limit_k_min -21
_diffrn_reflns_limit_l_max 17
_diffrn_reflns_limit_l_min -19
_diffrn_reflns_number 16111
_diffrn_reflns_theta_full 28.28
_diffrn_reflns_theta_max 28.28
_diffrn_reflns_theta_min 1.97
_exptl_absorpt_coefficient_mu 28.990
_exptl_absorpt_correction_T_max 0.001
_exptl_absorpt_correction_T_min 0.001
_exptl_absorpt_correction_type multi-scan
_exptl_absorpt_process_details 'SADABS, Sheldrick, 1996'
_exptl_crystal_colour yellow
_exptl_crystal_density_diffrn 4.880
_exptl_crystal_density_method 'not measured'
_exptl_crystal_description block
_exptl_crystal_F_000 3232
_exptl_crystal_size_max 0.26
_exptl_crystal_size_mid 0.25
_exptl_crystal_size_min 0.23
_refine_diff_density_max 5.145
_refine_diff_density_min -3.772
_refine_diff_density_rms 0.556
_refine_ls_extinction_method none
_refine_ls_goodness_of_fit_ref 1.030
_refine_ls_hydrogen_treatment none
_refine_ls_matrix_type full
_refine_ls_number_parameters 205
_refine_ls_number_reflns 6036
_refine_ls_number_restraints 6
_refine_ls_restrained_S_all 1.030
_refine_ls_R_factor_all 0.0745
_refine_ls_R_factor_gt 0.0510
_refine_ls_shift/su_max 0.001
_refine_ls_shift/su_mean 0.000
_refine_ls_structure_factor_coef Fsqd
_refine_ls_weighting_details 'calc w=1/[\s^2^(Fo^2^)+(0.0336P)^2^+167.1881P] where P=(Fo^2^+2Fc^2^)/3'
_refine_ls_weighting_scheme calc
_refine_ls_wR_factor_gt 0.1038
_refine_ls_wR_factor_ref 0.1134
_reflns_number_gt 4637
_reflns_number_total 6245
_reflns_threshold_expression >2sigma(I)
_cod_data_source_file c3ce40375k.txt
_cod_data_source_block 2
_cod_original_cell_volume 2513.9(16)
_cod_original_sg_symbol_H-M 'P 21/c'
_cod_database_code 7210182

loop_
_symmetry_equiv_pos_as_xyz
'x, y, z'
'-x, y+1/2, -z+1/2'
'-x, -y, -z'
'x, -y-1/2, z-1/2'

loop_
_atom_site_label
_atom_site_type_symbol
_atom_site_fract_x
_atom_site_fract_y
_atom_site_fract_z
_atom_site_U_iso_or_equiv
_atom_site_adp_type
_atom_site_occupancy
_atom_site_symmetry_multiplicity
_atom_site_calc_flag
_atom_site_refinement_flags
C1 C 0.588(2) 0.1947(7) -0.0185(14) 0.0095(11) Uani 1 1 d .
H1 H 0.4944 0.1757 -0.0850 0.011 Uiso 1 1 calc R
C2 C 0.834(2) 0.2199(7) 0.1214(14) 0.0095(11) Uani 1 1 d .
H2 H 0.9475 0.2217 0.1708 0.011 Uiso 1 1 calc R
C3 C 0.4465(19) 0.2594(7) 0.0353(14) 0.0095(11) Uani 1 1 d .
H3A H 0.3548 0.2687 -0.0458 0.011 Uiso 1 1 calc R
H3B H 0.4745 0.2988 0.0798 0.011 Uiso 1 1 calc R
C4 C 1.218(2) 0.4400(7) 0.5792(14) 0.0095(11) Uani 1 1 d .
H4 H 1.3108 0.4456 0.6567 0.011 Uiso 1 1 calc R
C5 C 1.025(2) 0.4553(7) 0.4008(14) 0.0095(11) Uani 1 1 d .
H5 H 0.9574 0.4756 0.3284 0.011 Uiso 1 1 calc R
C6 C 1.169(2) 0.3211(7) 0.5891(14) 0.0095(11) Uani 1 1 d .
H6A H 1.0688 0.3049 0.5698 0.011 Uiso 1 1 calc R
H6B H 1.2492 0.3258 0.6733 0.011 Uiso 1 1 calc R
C7 C 1.2326(19) 0.2722(7) 0.5495(14) 0.0095(11) Uani 1 1 d .
H7A H 1.1510 0.2668 0.4655 0.011 Uiso 1 1 calc R
H7B H 1.2466 0.2308 0.5854 0.011 Uiso 1 1 calc R
C8 C 1.3961(19) 0.2920(7) 0.5802(14) 0.0095(11) Uani 1 1 d .
H8A H 1.3839 0.3333 0.5447 0.011 Uiso 1 1 calc R
H8B H 1.4799 0.2963 0.6642 0.011 Uiso 1 1 calc R
N1 N 0.7444(16) 0.2551(6) 0.1371(11) 0.0063(10) Uani 1 1 d .
N2 N 0.5873(16) 0.2386(6) 0.0450(11) 0.0063(10) Uani 1 1 d .
N3 N 0.7414(16) 0.1806(6) 0.0248(11) 0.0063(10) Uani 1 1 d .
N4 N 1.0092(16) 0.3943(6) 0.4161(11) 0.0063(10) Uani 1 1 d .
N5 N 1.1373(16) 0.3853(6) 0.5339(11) 0.0063(10) Uani 1 1 d .
N6 N 1.1477(16) 0.4859(6) 0.4995(11) 0.0063(10) Uani 1 1 d .
O1 O 0.953(4) 0.0531(13) 0.408(2) 0.0293(7) Uani 0.50 1 d P
O2 O 1.0068(18) 0.1544(7) 0.3888(12) 0.0293(7) Uani 1 1 d .
O3 O 0.9157(18) 0.0634(7) 0.2372(13) 0.0293(7) Uani 1 1 d .
O4 O 1.2161(18) 0.0139(7) 0.3816(12) 0.0293(7) Uani 1 1 d .
O5 O 1.2976(18) 0.1063(7) 0.5320(12) 0.0293(7) Uani 1 1 d .
O6 O 1.152(4) 0.0303(13) 0.625(2) 0.0293(7) Uani 0.50 1 d P
O7 O 1.0059(18) 0.1718(7) 0.5656(12) 0.0293(7) Uani 1 1 d .
O8 O 0.9120(18) 0.1002(7) 0.6563(12) 0.0293(7) Uani 1 1 d .
O9 O 0.7079(18) 0.1263(7) 0.4323(12) 0.0293(7) Uani 1 1 d .
O10 O 0.5789(17) 0.0100(7) 0.3909(12) 0.0293(7) Uani 1 1 d .
O11 O 0.935(4) 0.0589(13) 0.521(3) 0.0293(7) Uani 0.50 1 d P
O12 O 0.866(4) -0.0160(13) 0.501(2) 0.0293(7) Uani 0.50 1 d P
O13 O 0.5819(18) 0.0930(7) 0.5397(12) 0.0293(7) Uani 1 1 d .
O14 O 1.3015(18) 0.1209(7) 0.7089(12) 0.0293(7) Uani 1 1 d .
O15 O 1.2101(18) 0.0485(7) 0.8031(12) 0.0293(7) Uani 1 1 d .
O16 O 1.4255(17) 0.0064(7) 0.7839(12) 0.0293(7) Uani 1 1 d .
O17 O 1.4121(18) -0.0554(7) 0.9462(12) 0.0293(7) Uani 1 1 d .
O18 O 1.1733(18) 0.1820(7) 0.8027(12) 0.0293(7) Uani 1 1 d .
O19 O 1.5947(18) 0.0961(7) 0.7583(12) 0.0293(7) Uani 1 1 d .
O20 O 1.1812(18) 0.1396(7) 0.3062(12) 0.0293(7) Uani 1 1 d .
O21 O 0.7128(18) 0.1091(7) 0.2651(12) 0.0293(7) Uani 1 1 d .
O22 O 0.7732(18) 0.2352(7) 0.3582(12) 0.0293(7) Uani 1 1 d .
P1 P 1.0000 0.0000 0.5000 0.0035(10) Uani 1 2 d SU
Ag1 Ag 0.82693(16) 0.32648(6) 0.27606(11) 0.0138(3) Uani 1 1 d .
Ag2 Ag 0.78708(15) 0.08591(5) -0.00678(10) 0.0094(2) Uani 1 1 d .
W1 W 0.84633(8) 0.15920(3) 0.40432(6) 0.01323(15) Uani 1 1 d .
W2 W 1.12341(8) 0.09405(3) 0.36851(5) 0.00847(14) Uani 1 1 d .
W3 W 1.40411(8) 0.06517(3) 0.67514(6) 0.01046(14) Uani 1 1 d .
W4 W 1.11876(10) 0.12246(3) 0.70731(6) 0.01522(16) Uani 1 1 d .
W5 W 0.70895(8) 0.06251(3) 0.52300(6) 0.01029(14) Uani 1 1 d .
W6 W 1.28625(9) -0.03496(4) 0.80439(6) 0.01866(17) Uani 1 1 d .

loop_
_atom_site_aniso_label
_atom_site_aniso_U_11
_atom_site_aniso_U_22
_atom_site_aniso_U_33
_atom_site_aniso_U_23
_atom_site_aniso_U_13
_atom_site_aniso_U_12
C1 0.008(3) 0.009(2) 0.013(3) 0.002(2) 0.007(2) -0.001(2)
C2 0.008(3) 0.009(2) 0.013(3) 0.002(2) 0.007(2) -0.001(2)
C3 0.008(3) 0.009(2) 0.013(3) 0.002(2) 0.007(2) -0.001(2)
C4 0.008(3) 0.009(2) 0.013(3) 0.002(2) 0.007(2) -0.001(2)
C5 0.008(3) 0.009(2) 0.013(3) 0.002(2) 0.007(2) -0.001(2)
C6 0.008(3) 0.009(2) 0.013(3) 0.002(2) 0.007(2) -0.001(2)
C7 0.008(3) 0.009(2) 0.013(3) 0.002(2) 0.007(2) -0.001(2)
C8 0.008(3) 0.009(2) 0.013(3) 0.002(2) 0.007(2) -0.001(2)
N1 0.008(3) 0.004(2) 0.008(2) -0.0012(19) 0.005(2) -0.002(2)
N2 0.008(3) 0.004(2) 0.008(2) -0.0012(19) 0.005(2) -0.002(2)
N3 0.008(3) 0.004(2) 0.008(2) -0.0012(19) 0.005(2) -0.002(2)
N4 0.008(3) 0.004(2) 0.008(2) -0.0012(19) 0.005(2) -0.002(2)
N5 0.008(3) 0.004(2) 0.008(2) -0.0012(19) 0.005(2) -0.002(2)
N6 0.008(3) 0.004(2) 0.008(2) -0.0012(19) 0.005(2) -0.002(2)
O1 0.0309(19) 0.0285(17) 0.0299(18) 0.0027(14) 0.0201(16) 0.0031(14)
O2 0.0309(19) 0.0285(17) 0.0299(18) 0.0027(14) 0.0201(16) 0.0031(14)
O3 0.0309(19) 0.0285(17) 0.0299(18) 0.0027(14) 0.0201(16) 0.0031(14)
O4 0.0309(19) 0.0285(17) 0.0299(18) 0.0027(14) 0.0201(16) 0.0031(14)
O5 0.0309(19) 0.0285(17) 0.0299(18) 0.0027(14) 0.0201(16) 0.0031(14)
O6 0.0309(19) 0.0285(17) 0.0299(18) 0.0027(14) 0.0201(16) 0.0031(14)
O7 0.0309(19) 0.0285(17) 0.0299(18) 0.0027(14) 0.0201(16) 0.0031(14)
O8 0.0309(19) 0.0285(17) 0.0299(18) 0.0027(14) 0.0201(16) 0.0031(14)
O9 0.0309(19) 0.0285(17) 0.0299(18) 0.0027(14) 0.0201(16) 0.0031(14)
O10 0.0309(19) 0.0285(17) 0.0299(18) 0.0027(14) 0.0201(16) 0.0031(14)
O11 0.0309(19) 0.0285(17) 0.0299(18) 0.0027(14) 0.0201(16) 0.0031(14)
O12 0.0309(19) 0.0285(17) 0.0299(18) 0.0027(14) 0.0201(16) 0.0031(14)
O13 0.0309(19) 0.0285(17) 0.0299(18) 0.0027(14) 0.0201(16) 0.0031(14)
O14 0.0309(19) 0.0285(17) 0.0299(18) 0.0027(14) 0.0201(16) 0.0031(14)
O15 0.0309(19) 0.0285(17) 0.0299(18) 0.0027(14) 0.0201(16) 0.0031(14)
O16 0.0309(19) 0.0285(17) 0.0299(18) 0.0027(14) 0.0201(16) 0.0031(14)
O17 0.0309(19) 0.0285(17) 0.0299(18) 0.0027(14) 0.0201(16) 0.0031(14)
O18 0.0309(19) 0.0285(17) 0.0299(18) 0.0027(14) 0.0201(16) 0.0031(14)
O19 0.0309(19) 0.0285(17) 0.0299(18) 0.0027(14) 0.0201(16) 0.0031(14)
O20 0.0309(19) 0.0285(17) 0.0299(18) 0.0027(14) 0.0201(16) 0.0031(14)
O21 0.0309(19) 0.0285(17) 0.0299(18) 0.0027(14) 0.0201(16) 0.0031(14)
O22 0.0309(19) 0.0285(17) 0.0299(18) 0.0027(14) 0.0201(16) 0.0031(14)
P1 0.0039(13) 0.0032(13) 0.0032(12) -0.0007(8) 0.0021(9) 0.0008(9)
Ag1 0.0195(7) 0.0081(5) 0.0111(6) -0.0044(4) 0.0085(6) -0.0071(5)
Ag2 0.0129(6) 0.0053(5) 0.0136(6) 0.0001(4) 0.0102(5) 0.0022(4)
W1 0.0122(3) 0.0047(3) 0.0100(3) -0.0003(2) 0.0011(3) 0.0023(2)
W2 0.0070(3) 0.0123(3) 0.0078(3) -0.0023(2) 0.0054(3) -0.0028(2)
W3 0.0078(3) 0.0100(3) 0.0168(3) 0.0061(2) 0.0094(3) 0.0023(2)
W4 0.0324(4) 0.0063(3) 0.0164(3) -0.0010(2) 0.0199(3) -0.0001(3)
W5 0.0105(3) 0.0116(3) 0.0119(3) -0.0016(2) 0.0086(3) -0.0013(2)
W6 0.0197(4) 0.0285(4) 0.0089(3) 0.0086(3) 0.0097(3) 0.0161(3)

loop_
_atom_type_symbol
_atom_type_description
_atom_type_scat_dispersion_real
_atom_type_scat_dispersion_imag
_atom_type_scat_source
C C 0.0033 0.0016 'International Tables Vol C Tables 4.2.6.8 and 6.1.1.4'
H H 0.0000 0.0000 'International Tables Vol C Tables 4.2.6.8 and 6.1.1.4'
Ag Ag -0.8971 1.1015 'International Tables Vol C Tables 4.2.6.8 and 6.1.1.4'
N N 0.0061 0.0033 'International Tables Vol C Tables 4.2.6.8 and 6.1.1.4'
O O 0.0106 0.0060 'International Tables Vol C Tables 4.2.6.8 and 6.1.1.4'
P P 0.1023 0.0942 'International Tables Vol C Tables 4.2.6.8 and 6.1.1.4'
W W -0.8490 6.8722 'International Tables Vol C Tables 4.2.6.8 and 6.1.1.4'

loop_
_geom_angle_atom_site_label_1
_geom_angle_atom_site_label_2
_geom_angle_atom_site_label_3
_geom_angle
_geom_angle_site_symmetry_1
_geom_angle_site_symmetry_3
N2 C1 N3 111.4(14) . .
N2 C1 H1 124.3 . .
N3 C1 H1 124.3 . .
N1 C2 N3 113.3(14) . .
N1 C2 H2 123.4 . .
N3 C2 H2 123.4 . .
N2 C3 C8 111.9(12) . 4_465
N2 C3 H3A 109.2 . .
C8 C3 H3A 109.2 4_465 .
N2 C3 H3B 109.2 . .
C8 C3 H3B 109.2 4_465 .
H3A C3 H3B 107.9 . .
N5 C4 N6 110.6(14) . .
N5 C4 H4 124.7 . .
N6 C4 H4 124.7 . .
N4 C5 N6 113.9(14) . .
N4 C5 H5 123.0 . .
N6 C5 H5 123.0 . .
N5 C6 C7 112.4(12) . .
N5 C6 H6A 109.1 . .
C7 C6 H6A 109.1 . .
N5 C6 H6B 109.1 . .
C7 C6 H6B 109.1 . .
H6A C6 H6B 107.9 . .
C6 C7 C8 113.6(13) . .
C6 C7 H7A 108.9 . .
C8 C7 H7A 108.9 . .
C6 C7 H7B 108.9 . .
C8 C7 H7B 108.9 . .
H7A C7 H7B 107.7 . .
C3 C8 C7 109.2(12) 4_666 .
C3 C8 H8A 109.8 4_666 .
C7 C8 H8A 109.8 . .
C3 C8 H8B 109.8 4_666 .
C7 C8 H8B 109.8 . .
H8A C8 H8B 108.3 . .
C2 N1 N2 103.8(12) . .
C2 N1 Ag1 128.9(11) . .
N2 N1 Ag1 127.3(9) . .
C1 N2 N1 109.3(13) . .
C1 N2 C3 127.1(13) . .
N1 N2 C3 122.6(12) . .
C1 N3 C2 102.2(13) . .
C1 N3 Ag2 117.9(10) . .
C2 N3 Ag2 131.3(10) . .
C5 N4 N5 102.6(12) . .
C5 N4 Ag1 125.3(11) . .
N5 N4 Ag1 131.9(9) . .
C4 N5 N4 108.9(12) . .
C4 N5 C6 130.1(13) . .
N4 N5 C6 121.0(12) . .
C4 N6 C5 103.9(12) . .
C4 N6 Ag2 131.8(11) . 2_755
C5 N6 Ag2 124.1(10) . 2_755
P1 O1 O12 53.7(13) . 3_756
P1 O1 O11 53.3(12) . .
O12 O1 O11 91.4(19) 3_756 .
P1 O1 W2 126.4(15) . .
O12 O1 W2 72.8(14) 3_756 .
O11 O1 W2 138.6(18) . .
P1 O1 W1 122.4(15) . .
O12 O1 W1 134.8(18) 3_756 .
O11 O1 W1 69.2(12) . .
W2 O1 W1 95.0(10) . .
P1 O1 W6 119.7(15) . 3_756
O12 O1 W6 131.7(18) 3_756 3_756
O11 O1 W6 123.9(17) . 3_756
W2 O1 W6 93.2(10) . 3_756
W1 O1 W6 91.4(9) . 3_756
W1 O2 W2 142.1(8) . .
W2 O3 W6 140.0(8) . 3_756
W2 O4 W5 138.2(8) . 3_756
W3 O5 W2 141.5(8) . .
P1 O6 O12 50.7(12) . 3_756
P1 O6 W3 124.8(15) . .
O12 O6 W3 74.1(14) 3_756 .
P1 O6 W4 121.8(15) . .
O12 O6 W4 135.4(17) 3_756 .
W3 O6 W4 95.8(10) . .
P1 O6 W6 119.5(14) . .
O12 O6 W6 130.1(16) 3_756 .
W3 O6 W6 94.1(10) . .
W4 O6 W6 93.3(10) . .
W1 O7 W4 138.8(8) . .
W4 O8 W5 140.3(8) . .
W5 O9 W1 139.5(8) . .
W5 O10 W3 140.1(8) . 3_756
P1 O11 O12 54.6(13) . .
P1 O11 O1 55.2(13) . .
O12 O11 O1 93.6(19) . .
P1 O11 W5 127.4(16) . .
O12 O11 W5 72.9(14) . .
O1 O11 W5 134.8(18) . .
P1 O11 W1 123.0(16) . .
O12 O11 W1 136.8(19) . .
O1 O11 W1 67.8(12) . .
W5 O11 W1 92.6(9) . .
P1 O11 W4 120.8(15) . .
O12 O11 W4 129.3(18) . .
O1 O11 W4 126.3(17) . .
W5 O11 W4 92.7(10) . .
W1 O11 W4 90.8(9) . .
P1 O12 O11 58.2(14) . .
P1 O12 O1 59.4(14) . 3_756
O11 O12 O1 98(2) . 3_756
P1 O12 O6 59.1(14) . 3_756
O11 O12 O6 95(2) . 3_756
O1 O12 O6 94.3(19) 3_756 3_756
P1 O12 W2 126.5(16) . 3_756
O11 O12 W2 132.2(18) . 3_756
O1 O12 W2 67.1(13) 3_756 3_756
O6 O12 W2 129.7(16) 3_756 3_756
P1 O12 W5 125.9(15) . .
O11 O12 W5 67.8(13) . .
O1 O12 W5 135.2(18) 3_756 .
O6 O12 W5 127.9(16) 3_756 .
W2 O12 W5 91.0(9) 3_756 .
W3 O14 W4 140.0(8) . .
W4 O15 W6 139.1(8) . .
W6 O16 W3 137.6(8) . .
W6 O21 W1 142.4(8) 3_756 .
W1 O22 Ag1 135.2(8) . .
O12 P1 O12 180.000(5) . 3_756
O12 P1 O11 67.3(15) . .
O12 P1 O11 112.7(15) 3_756 .
O12 P1 O11 112.7(15) . 3_756
O12 P1 O11 67.3(15) 3_756 3_756
O11 P1 O11 180.000(7) . 3_756
O12 P1 O1 66.9(15) . 3_756
O12 P1 O1 113.1(15) 3_756 3_756
O11 P1 O1 108.5(15) . 3_756
O11 P1 O1 71.5(15) 3_756 3_756
O12 P1 O1 113.1(15) . .
O12 P1 O1 66.9(15) 3_756 .
O11 P1 O1 71.5(15) . .
O11 P1 O1 108.5(15) 3_756 .
O1 P1 O1 180.000(6) 3_756 .
O12 P1 O6 70.2(15) . 3_756
O12 P1 O6 109.8(15) 3_756 3_756
O11 P1 O6 107.2(15) . 3_756
O11 P1 O6 72.8(15) 3_756 3_756
O1 P1 O6 105.1(14) 3_756 3_756
O1 P1 O6 74.9(14) . 3_756
O12 P1 O6 109.8(15) . .
O12 P1 O6 70.2(15) 3_756 .
O11 P1 O6 72.8(15) . .
O11 P1 O6 107.2(15) 3_756 .
O1 P1 O6 74.9(14) 3_756 .
O1 P1 O6 105.1(14) . .
O6 P1 O6 180.000(5) 3_756 .
N4 Ag1 N1 152.6(5) . .
N4 Ag1 O22 110.7(5) . .
N1 Ag1 O22 82.8(5) . .
N3 Ag2 N6 167.0(5) . 2_745
O22 W1 O2 102.6(6) . .
O22 W1 O7 101.3(6) . .
O2 W1 O7 90.9(6) . .
O22 W1 O9 101.8(6) . .
O2 W1 O9 155.4(6) . .
O7 W1 O9 87.8(6) . .
O22 W1 O21 103.6(6) . .
O2 W1 O21 86.6(6) . .
O7 W1 O21 154.9(6) . .
O9 W1 O21 84.2(6) . .
O22 W1 O1 157.9(8) . .
O2 W1 O1 60.8(8) . .
O7 W1 O1 93.8(8) . .
O9 W1 O1 94.8(8) . .
O21 W1 O1 63.3(8) . .
O22 W1 O11 159.1(8) . .
O2 W1 O11 94.2(8) . .
O7 W1 O11 65.7(8) . .
O9 W1 O11 62.9(8) . .
O21 W1 O11 89.5(8) . .
O1 W1 O11 43.0(9) . .
O20 W2 O4 101.5(6) . .
O20 W2 O3 102.3(7) . .
O4 W2 O3 89.9(6) . .
O20 W2 O5 103.2(6) . .
O4 W2 O5 88.2(6) . .
O3 W2 O5 154.3(6) . .
O20 W2 O2 102.7(6) . .
O4 W2 O2 155.7(6) . .
O3 W2 O2 86.4(6) . .
O5 W2 O2 84.8(6) . .
O20 W2 O1 158.8(8) . .
O4 W2 O1 95.2(8) . .
O3 W2 O1 64.5(8) . .
O5 W2 O1 90.1(8) . .
O2 W2 O1 61.6(8) . .
O20 W2 O12 161.1(8) . 3_756
O4 W2 O12 65.4(8) . 3_756
O3 W2 O12 91.8(8) . 3_756
O5 W2 O12 64.2(8) . 3_756
O2 W2 O12 90.6(8) . 3_756
O1 W2 O12 40.1(9) . 3_756
O19 W3 O14 101.6(7) . .
O19 W3 O5 103.5(7) . .
O14 W3 O5 89.6(6) . .
O19 W3 O10 102.9(6) . 3_756
O14 W3 O10 155.1(6) . 3_756
O5 W3 O10 88.3(6) . 3_756
O19 W3 O16 100.5(6) . .
O14 W3 O16 86.6(6) . .
O5 W3 O16 156.0(6) . .
O10 W3 O16 85.3(6) 3_756 .
O19 W3 O6 157.7(8) . .
O14 W3 O6 62.5(8) . .
O5 W3 O6 92.4(8) . .
O10 W3 O6 92.8(8) 3_756 .
O16 W3 O6 64.9(8) . .
O18 W4 O8 101.9(7) . .
O18 W4 O15 102.9(6) . .
O8 W4 O15 90.7(6) . .
O18 W4 O7 100.1(6) . .
O8 W4 O7 86.4(6) . .
O15 W4 O7 156.9(6) . .
O18 W4 O14 101.6(7) . .
O8 W4 O14 156.3(6) . .
O15 W4 O14 87.1(6) . .
O7 W4 O14 86.5(6) . .
O18 W4 O6 157.8(9) . .
O8 W4 O6 96.6(8) . .
O15 W4 O6 64.4(8) . .
O7 W4 O6 93.2(8) . .
O14 W4 O6 61.3(8) . .
O18 W4 O11 157.3(8) . .
O8 W4 O11 62.6(8) . .
O15 W4 O11 94.0(8) . .
O7 W4 O11 64.4(8) . .
O14 W4 O11 94.0(8) . .
O6 W4 O11 44.6(9) . .
O13 W5 O10 104.8(7) . .
O13 W5 O9 102.1(7) . .
O10 W5 O9 89.6(6) . .
O13 W5 O4 101.3(6) . 3_756
O10 W5 O4 88.7(6) . 3_756
O9 W5 O4 156.2(6) . 3_756
O13 W5 O8 100.1(7) . .
O10 W5 O8 155.1(6) . .
O9 W5 O8 86.8(6) . .
O4 W5 O8 84.9(6) 3_756 .
O13 W5 O11 158.2(8) . .
O10 W5 O11 92.4(8) . .
O9 W5 O11 64.3(8) . .
O4 W5 O11 92.1(8) 3_756 .
O8 W5 O11 63.9(8) . .
O13 W5 O12 162.0(8) . .
O10 W5 O12 65.7(8) . .
O9 W5 O12 93.4(8) . .
O4 W5 O12 64.4(8) 3_756 .
O8 W5 O12 89.9(8) . .
O11 W5 O12 39.3(9) . .
O17 W6 O21 102.1(6) . 3_756
O17 W6 O16 103.9(7) . .
O21 W6 O16 90.0(6) 3_756 .
O17 W6 O15 103.5(6) . .
O21 W6 O15 154.1(6) 3_756 .
O16 W6 O15 87.6(6) . .
O17 W6 O3 99.1(7) . 3_756
O21 W6 O3 88.2(6) 3_756 3_756
O16 W6 O3 156.8(6) . 3_756
O15 W6 O3 84.0(6) . 3_756
O17 W6 O6 160.3(8) . .
O21 W6 O6 93.2(8) 3_756 .
O16 W6 O6 63.3(8) . .
O15 W6 O6 62.9(8) . .
O3 W6 O6 93.7(8) 3_756 .
O17 W6 O1 153.8(8) . 3_756
O21 W6 O1 62.3(8) 3_756 3_756
O16 W6 O1 97.4(8) . 3_756
O15 W6 O1 92.4(8) . 3_756
O3 W6 O1 61.5(8) 3_756 3_756
O6 W6 O1 45.8(9) . 3_756

loop_
_geom_bond_atom_site_label_1
_geom_bond_atom_site_label_2
_geom_bond_distance
_geom_bond_site_symmetry_2
C1 N2 1.315(19) .
C1 N3 1.34(2) .
C1 H1 0.9300 .
C2 N1 1.33(2) .
C2 N3 1.374(19) .
C2 H2 0.9300 .
C3 N2 1.47(2) .
C3 C8 1.52(2) 4_465
C3 H3A 0.9700 .
C3 H3B 0.9700 .
C4 N5 1.315(19) .
C4 N6 1.317(19) .
C4 H4 0.9300 .
C5 N4 1.312(19) .
C5 N6 1.35(2) .
C5 H5 0.9300 .
C6 N5 1.483(18) .
C6 C7 1.53(2) .
C6 H6A 0.9700 .
C6 H6B 0.9700 .
C7 C8 1.54(2) .
C7 H7A 0.9700 .
C7 H7B 0.9700 .
C8 C3 1.52(2) 4_666
C8 H8A 0.9700 .
C8 H8B 0.9700 .
N1 N2 1.362(17) .
N1 Ag1 2.216(12) .
N3 Ag2 2.141(12) .
N4 N5 1.383(17) .
N4 Ag1 2.215(12) .
N6 Ag2 2.162(12) 2_755
O1 P1 1.56(3) .
O1 O12 1.67(4) 3_756
O1 O11 1.81(4) .
O1 W2 2.39(3) .
O1 W1 2.45(3) .
O1 W6 2.52(3) 3_756
O2 W1 1.861(15) .
O2 W2 1.913(14) .
O3 W2 1.891(15) .
O3 W6 1.905(15) 3_756
O4 W2 1.874(14) .
O4 W5 1.925(14) 3_756
O5 W3 1.861(14) .
O5 W2 1.911(14) .
O6 P1 1.62(3) .
O6 O12 1.78(4) 3_756
O6 W3 2.38(3) .
O6 W4 2.41(3) .
O6 W6 2.47(3) .
O7 W1 1.872(14) .
O7 W4 1.922(14) .
O8 W4 1.864(15) .
O8 W5 1.931(15) .
O9 W5 1.882(14) .
O9 W1 1.891(15) .
O10 W5 1.867(14) .
O10 W3 1.908(14) 3_756
O11 P1 1.53(3) .
O11 O12 1.66(4) .
O11 W5 2.42(3) .
O11 W1 2.48(3) .
O11 W4 2.51(3) .
O12 P1 1.46(3) .
O12 O1 1.67(4) 3_756
O12 O6 1.78(4) 3_756
O12 W2 2.48(3) 3_756
O12 W5 2.50(3) .
O13 W5 1.645(14) .
O14 W3 1.861(14) .
O14 W4 1.924(15) .
O15 W4 1.884(14) .
O15 W6 1.901(14) .
O16 W6 1.893(14) .
O16 W3 1.918(14) .
O17 W6 1.677(14) .
O18 W4 1.679(14) .
O19 W3 1.684(15) .
O20 W2 1.687(14) .
O21 W6 1.853(14) 3_756
O21 W1 1.904(14) .
O22 W1 1.693(14) .
O22 Ag1 2.506(14) .
P1 O12 1.46(3) 3_756
P1 O11 1.53(3) 3_756
P1 O1 1.56(3) 3_756
P1 O6 1.62(3) 3_756
Ag2 N6 2.162(12) 2_745
W2 O12 2.48(3) 3_756
W3 O10 1.908(14) 3_756
W5 O4 1.925(14) 3_756
W6 O21 1.853(14) 3_756
W6 O3 1.905(15) 3_756
W6 O1 2.52(3) 3_756

loop_
_geom_torsion_atom_site_label_1
_geom_torsion_atom_site_label_2
_geom_torsion_atom_site_label_3
_geom_torsion_atom_site_label_4
_geom_torsion
_geom_torsion_site_symmetry_1
_geom_torsion_site_symmetry_4
N5 C6 C7 C8 61.1(17) . .
C6 C7 C8 C3 -179.2(13) . 4_666
N3 C2 N1 N2 -1.4(16) . .
N3 C2 N1 Ag1 -179.5(9) . .
N3 C1 N2 N1 -1.3(17) . .
N3 C1 N2 C3 -170.5(13) . .
C2 N1 N2 C1 1.6(15) . .
Ag1 N1 N2 C1 179.8(10) . .
C2 N1 N2 C3 171.3(13) . .
Ag1 N1 N2 C3 -10.5(18) . .
C8 C3 N2 C1 72.0(19) 4_465 .
C8 C3 N2 N1 -95.8(16) 4_465 .
N2 C1 N3 C2 0.5(16) . .
N2 C1 N3 Ag2 151.9(10) . .
N1 C2 N3 C1 0.6(16) . .
N1 C2 N3 Ag2 -145.1(11) . .
N6 C5 N4 N5 -2.4(17) . .
N6 C5 N4 Ag1 -178.4(10) . .
N6 C4 N5 N4 2.1(18) . .
N6 C4 N5 C6 -179.9(14) . .
C5 N4 N5 C4 0.2(16) . .
Ag1 N4 N5 C4 175.8(11) . .
C5 N4 N5 C6 -178.0(13) . .
Ag1 N4 N5 C6 -2(2) . .
C7 C6 N5 C4 -108.3(18) . .
C7 C6 N5 N4 69.5(18) . .
N5 C4 N6 C5 -3.4(17) . .
N5 C4 N6 Ag2 -177.7(10) . 2_755
N4 C5 N6 C4 3.7(18) . .
N4 C5 N6 Ag2 178.6(10) . 2_755
O12 O1 O11 P1 -40.8(13) 3_756 .
W2 O1 O11 P1 -106(2) . .
W1 O1 O11 P1 -179.0(14) . .
W6 O1 O11 P1 104.1(18) 3_756 .
P1 O1 O11 O12 -41.3(14) . .
O12 O1 O11 O12 -82(2) 3_756 .
W2 O1 O11 O12 -147(2) . .
W1 O1 O11 O12 139.7(17) . .
W6 O1 O11 O12 63(2) 3_756 .
P1 O1 O11 W5 -111(2) . .
O12 O1 O11 W5 -151(2) 3_756 .
W2 O1 O11 W5 143.5(19) . .
W1 O1 O11 W5 70(2) . .
W6 O1 O11 W5 -7(3) 3_756 .
P1 O1 O11 W1 179.0(14) . .
O12 O1 O11 W1 138.1(16) 3_756 .
W2 O1 O11 W1 73(2) . .
W6 O1 O11 W1 -77.0(15) 3_756 .
P1 O1 O11 W4 105.2(19) . .
O12 O1 O11 W4 64(2) 3_756 .
W2 O1 O11 W4 -1(4) . .
W1 O1 O11 W4 -73.7(16) . .
W6 O1 O11 W4 -150.7(13) 3_756 .
O1 O11 O12 P1 41.7(13) . .
W5 O11 O12 P1 177.7(14) . .
W1 O11 O12 P1 103(3) . .
W4 O11 O12 P1 -103(2) . .
P1 O11 O12 O1 46.4(15) . 3_756
O1 O11 O12 O1 88(2) . 3_756
W5 O11 O12 O1 -135.9(17) . 3_756
W1 O11 O12 O1 149(2) . 3_756
W4 O11 O12 O1 -57(3) . 3_756
P1 O11 O12 O6 -48.6(14) . 3_756
O1 O11 O12 O6 -7(2) . 3_756
W5 O11 O12 O6 129.1(16) . 3_756
W1 O11 O12 O6 54(3) . 3_756
W4 O11 O12 O6 -151.8(19) . 3_756
P1 O11 O12 W2 112(2) . 3_756
O1 O11 O12 W2 154(2) . 3_756
W5 O11 O12 W2 -70(2) . 3_756
W1 O11 O12 W2 -144.8(18) . 3_756
W4 O11 O12 W2 9(4) . 3_756
P1 O11 O12 W5 -177.7(14) . .
O1 O11 O12 W5 -136.0(16) . .
W1 O11 O12 W5 -75(2) . .
W4 O11 O12 W5 79.1(18) . .
O11 O12 P1 O12 -143(10) . 3_756
O1 O12 P1 O12 93(10) 3_756 3_756
O6 O12 P1 O12 -24(10) 3_756 3_756
W2 O12 P1 O12 95(9) 3_756 3_756
W5 O12 P1 O12 -140(11) . 3_756
O1 O12 P1 O11 -123.5(18) 3_756 .
O6 O12 P1 O11 119.5(17) 3_756 .
W2 O12 P1 O11 -122(2) 3_756 .
W5 O12 P1 O11 2.7(16) . .
O11 O12 P1 O11 180.000(6) . 3_756
O1 O12 P1 O11 56.5(18) 3_756 3_756
O6 O12 P1 O11 -60.5(17) 3_756 3_756
W2 O12 P1 O11 58(2) 3_756 3_756
W5 O12 P1 O11 -177.3(16) . 3_756
O11 O12 P1 O1 123.5(18) . 3_756
O6 O12 P1 O1 -117.0(17) 3_756 3_756
W2 O12 P1 O1 1.9(16) 3_756 3_756
W5 O12 P1 O1 126(2) . 3_756
O11 O12 P1 O1 -56.5(18) . .
O1 O12 P1 O1 180.000(12) 3_756 .
O6 O12 P1 O1 63.0(17) 3_756 .
W2 O12 P1 O1 -178.1(16) 3_756 .
W5 O12 P1 O1 -54(2) . .
O11 O12 P1 O6 -119.5(17) . 3_756
O1 O12 P1 O6 117.0(17) 3_756 3_756
W2 O12 P1 O6 119(2) 3_756 3_756
W5 O12 P1 O6 -117(2) . 3_756
O11 O12 P1 O6 60.5(17) . .
O1 O12 P1 O6 -63.0(17) 3_756 .
O6 O12 P1 O6 180.000(7) 3_756 .
W2 O12 P1 O6 -61(2) 3_756 .
W5 O12 P1 O6 63(2) . .
O1 O11 P1 O12 -126.0(18) . .
W5 O11 P1 O12 -2.8(17) . .
W1 O11 P1 O12 -127(2) . .
W4 O11 P1 O12 119(2) . .
O12 O11 P1 O12 180.000(6) . 3_756
O1 O11 P1 O12 54.0(18) . 3_756
W5 O11 P1 O12 177.2(17) . 3_756
W1 O11 P1 O12 53(2) . 3_756
W4 O11 P1 O12 -61(2) . 3_756
O12 O11 P1 O11 41(100) . 3_756
O1 O11 P1 O11 -85(100) . 3_756
W5 O11 P1 O11 39(100) . 3_756
W1 O11 P1 O11 -86(100) . 3_756
W4 O11 P1 O11 160(100) . 3_756
O12 O11 P1 O1 -54.0(18) . 3_756
O1 O11 P1 O1 180.000(14) . 3_756
W5 O11 P1 O1 -57(2) . 3_756
W1 O11 P1 O1 178.8(16) . 3_756
W4 O11 P1 O1 65(2) . 3_756
O12 O11 P1 O1 126.0(18) . .
W5 O11 P1 O1 123(2) . .
W1 O11 P1 O1 -1.2(16) . .
W4 O11 P1 O1 -115(2) . .
O12 O11 P1 O6 59.0(17) . 3_756
O1 O11 P1 O6 -67.0(17) . 3_756
W5 O11 P1 O6 56(2) . 3_756
W1 O11 P1 O6 -68(2) . 3_756
W4 O11 P1 O6 177.8(15) . 3_756
O12 O11 P1 O6 -121.0(17) . .
O1 O11 P1 O6 113.0(17) . .
W5 O11 P1 O6 -124(2) . .
W1 O11 P1 O6 112(2) . .
W4 O11 P1 O6 -2.2(15) . .
O12 O1 P1 O12 180.000(11) 3_756 .
O11 O1 P1 O12 54.2(18) . .
W2 O1 P1 O12 -178.0(17) . .
W1 O1 P1 O12 55(2) . .
W6 O1 P1 O12 -58(2) 3_756 .
O11 O1 P1 O12 -125.8(18) . 3_756
W2 O1 P1 O12 2.0(17) . 3_756
W1 O1 P1 O12 -125(2) . 3_756
W6 O1 P1 O12 122(2) 3_756 3_756
O12 O1 P1 O11 125.8(18) 3_756 .
W2 O1 P1 O11 128(2) . .
W1 O1 P1 O11 1.2(16) . .
W6 O1 P1 O11 -112.1(19) 3_756 .
O12 O1 P1 O11 -54.2(18) 3_756 3_756
O11 O1 P1 O11 180.000(15) . 3_756
W2 O1 P1 O11 -52(2) . 3_756
W1 O1 P1 O11 -178.8(16) . 3_756
W6 O1 P1 O11 67.9(19) 3_756 3_756
O12 O1 P1 O1 -4(4) 3_756 3_756
O11 O1 P1 O1 -130(4) . 3_756
W2 O1 P1 O1 -3(4) . 3_756
W1 O1 P1 O1 -129(5) . 3_756
W6 O1 P1 O1 118(2) 3_756 3_756
O12 O1 P1 O6 -119.8(17) 3_756 3_756
O11 O1 P1 O6 114.4(17) . 3_756
W2 O1 P1 O6 -118(2) . 3_756
W1 O1 P1 O6 115.6(19) . 3_756
W6 O1 P1 O6 2.3(15) 3_756 3_756
O12 O1 P1 O6 60.2(17) 3_756 .
O11 O1 P1 O6 -65.6(17) . .
W2 O1 P1 O6 62(2) . .
W1 O1 P1 O6 -64.4(19) . .
W6 O1 P1 O6 -177.7(15) 3_756 .
O12 O6 P1 O12 180.000(7) 3_756 .
W3 O6 P1 O12 180.0(16) . .
W4 O6 P1 O12 -55(2) . .
W6 O6 P1 O12 60.4(19) . .
W3 O6 P1 O12 0.0(16) . 3_756
W4 O6 P1 O12 125(2) . 3_756
W6 O6 P1 O12 -119.6(19) . 3_756
O12 O6 P1 O11 -122.8(17) 3_756 .
W3 O6 P1 O11 -123(2) . .
W4 O6 P1 O11 2.3(16) . .
W6 O6 P1 O11 117.6(19) . .
O12 O6 P1 O11 57.2(17) 3_756 3_756
W3 O6 P1 O11 57(2) . 3_756
W4 O6 P1 O11 -177.7(16) . 3_756
W6 O6 P1 O11 -62.4(19) . 3_756
O12 O6 P1 O1 121.9(17) 3_756 3_756
W3 O6 P1 O1 122(2) . 3_756
W4 O6 P1 O1 -113.0(19) . 3_756
W6 O6 P1 O1 2.3(15) . 3_756
O12 O6 P1 O1 -58.1(17) 3_756 .
W3 O6 P1 O1 -58(2) . .
W4 O6 P1 O1 67.0(19) . .
W6 O6 P1 O1 -177.7(15) . .
O12 O6 P1 O6 -67(2) 3_756 3_756
W3 O6 P1 O6 -67(2) . 3_756
W4 O6 P1 O6 58(2) . 3_756
W6 O6 P1 O6 173.3(6) . 3_756
C5 N4 Ag1 N1 87.7(16) . .
N5 N4 Ag1 N1 -87.1(16) . .
C5 N4 Ag1 O22 -156.4(12) . .
N5 N4 Ag1 O22 28.8(14) . .
C2 N1 Ag1 N4 19.9(18) . .
N2 N1 Ag1 N4 -157.9(10) . .
C2 N1 Ag1 O22 -102.1(13) . .
N2 N1 Ag1 O22 80.2(11) . .
W1 O22 Ag1 N4 -95.0(11) . .
W1 O22 Ag1 N1 60.3(10) . .
C1 N3 Ag2 N6 -98(2) . 2_745
C2 N3 Ag2 N6 44(3) . 2_745
Ag1 O22 W1 O2 3.2(11) . .
Ag1 O22 W1 O7 96.7(10) . .
Ag1 O22 W1 O9 -173.2(10) . .
Ag1 O22 W1 O21 -86.4(11) . .
Ag1 O22 W1 O1 -36(3) . .
Ag1 O22 W1 O11 146(2) . .
W2 O2 W1 O22 -155.6(13) . .
W2 O2 W1 O7 102.6(13) . .
W2 O2 W1 O9 16(2) . .
W2 O2 W1 O21 -52.4(13) . .
W2 O2 W1 O1 8.7(13) . .
W2 O2 W1 O11 36.9(15) . .
W4 O7 W1 O22 156.7(12) . .
W4 O7 W1 O2 -100.3(12) . .
W4 O7 W1 O9 55.1(12) . .
W4 O7 W1 O21 -16(2) . .
W4 O7 W1 O1 -39.5(14) . .
W4 O7 W1 O11 -6.1(12) . .
W5 O9 W1 O22 -155.4(12) . .
W5 O9 W1 O2 33(2) . .
W5 O9 W1 O7 -54.3(12) . .
W5 O9 W1 O21 101.9(13) . .
W5 O9 W1 O1 39.4(14) . .
W5 O9 W1 O11 9.5(12) . .
W6 O21 W1 O22 151.4(13) 3_756 .
W6 O21 W1 O2 49.2(13) 3_756 .
W6 O21 W1 O7 -36(2) 3_756 .
W6 O21 W1 O9 -107.9(14) 3_756 .
W6 O21 W1 O1 -9.6(13) 3_756 .
W6 O21 W1 O11 -45.0(14) 3_756 .
P1 O1 W1 O22 179.9(13) . .
O12 O1 W1 O22 111(3) 3_756 .
O11 O1 W1 O22 -179.1(19) . .
W2 O1 W1 O22 40(3) . .
W6 O1 W1 O22 -53(3) 3_756 .
P1 O1 W1 O2 135(2) . .
O12 O1 W1 O2 66(2) 3_756 .
O11 O1 W1 O2 136.3(15) . .
W2 O1 W1 O2 -4.3(6) . .
W6 O1 W1 O2 -97.6(9) 3_756 .
P1 O1 W1 O7 46.5(18) . .
O12 O1 W1 O7 -23(3) 3_756 .
O11 O1 W1 O7 47.5(13) . .
W2 O1 W1 O7 -93.1(9) . .
W6 O1 W1 O7 173.5(8) 3_756 .
P1 O1 W1 O9 -41.6(18) . .
O12 O1 W1 O9 -111(2) 3_756 .
O11 O1 W1 O9 -40.7(14) . .
W2 O1 W1 O9 178.8(8) . .
W6 O1 W1 O9 85.4(8) 3_756 .
P1 O1 W1 O21 -122.7(19) . .
O12 O1 W1 O21 168(3) 3_756 .
O11 O1 W1 O21 -121.8(15) . .
W2 O1 W1 O21 97.7(10) . .
W6 O1 W1 O21 4.3(6) 3_756 .
P1 O1 W1 O11 -1.0(14) . .
O12 O1 W1 O11 -70(3) 3_756 .
W2 O1 W1 O11 -140.6(17) . .
W6 O1 W1 O11 126.0(16) 3_756 .
P1 O11 W1 O22 -179.9(14) . .
O12 O11 W1 O22 109(3) . .
O1 O11 W1 O22 179(2) . .
W5 O11 W1 O22 41(3) . .
W4 O11 W1 O22 -52(3) . .
P1 O11 W1 O2 -36.1(18) . .
O12 O11 W1 O2 -108(3) . .
O1 O11 W1 O2 -37.2(14) . .
W5 O11 W1 O2 -175.1(8) . .
W4 O11 W1 O2 92.1(8) . .
P1 O11 W1 O7 -125(2) . .
O12 O11 W1 O7 163(3) . .
O1 O11 W1 O7 -126.2(15) . .
W5 O11 W1 O7 95.8(9) . .
W4 O11 W1 O7 3.1(6) . .
P1 O11 W1 O9 134(2) . .
O12 O11 W1 O9 63(3) . .
O1 O11 W1 O9 133.2(15) . .
W5 O11 W1 O9 -4.8(6) . .
W4 O11 W1 O9 -97.5(9) . .
P1 O11 W1 O21 50.4(18) . .
O12 O11 W1 O21 -21(3) . .
O1 O11 W1 O21 49.4(13) . .
W5 O11 W1 O21 -88.5(8) . .
W4 O11 W1 O21 178.7(8) . .
P1 O11 W1 O1 1.0(14) . .
O12 O11 W1 O1 -70(3) . .
W5 O11 W1 O1 -138.0(17) . .
W4 O11 W1 O1 129.3(16) . .
W5 O4 W2 O20 154.7(12) 3_756 .
W5 O4 W2 O3 -102.8(12) 3_756 .
W5 O4 W2 O5 51.6(12) 3_756 .
W5 O4 W2 O2 -22(2) 3_756 .
W5 O4 W2 O1 -38.4(14) 3_756 .
W5 O4 W2 O12 -10.8(12) 3_756 3_756
W6 O3 W2 O20 -153.0(12) 3_756 .
W6 O3 W2 O4 105.2(12) 3_756 .
W6 O3 W2 O5 20(2) 3_756 .
W6 O3 W2 O2 -50.7(12) 3_756 .
W6 O3 W2 O1 9.4(12) 3_756 .
W6 O3 W2 O12 39.8(13) 3_756 3_756
W3 O5 W2 O20 -152.2(13) . .
W3 O5 W2 O4 -50.8(13) . .
W3 O5 W2 O3 35(2) . .
W3 O5 W2 O2 105.9(13) . .
W3 O5 W2 O1 44.4(14) . .
W3 O5 W2 O12 12.7(13) . 3_756
W1 O2 W2 O20 155.8(13) . .
W1 O2 W2 O4 -28(2) . .
W1 O2 W2 O3 54.0(13) . .
W1 O2 W2 O5 -101.8(13) . .
W1 O2 W2 O1 -8.8(13) . .
W1 O2 W2 O12 -37.7(14) . 3_756
P1 O1 W2 O20 -178.6(13) . .
O12 O1 W2 O20 -176.9(19) 3_756 .
O11 O1 W2 O20 -105(3) . .
W1 O1 W2 O20 -41(3) . .
W6 O1 W2 O20 50(3) 3_756 .
P1 O1 W2 O4 39.2(19) . .
O12 O1 W2 O4 40.9(14) 3_756 .
O11 O1 W2 O4 113(2) . .
W1 O1 W2 O4 176.4(8) . .
W6 O1 W2 O4 -92.0(8) 3_756 .
P1 O1 W2 O3 127(2) . .
O12 O1 W2 O3 128.3(15) 3_756 .
O11 O1 W2 O3 -160(3) . .
W1 O1 W2 O3 -96.2(9) . .
W6 O1 W2 O3 -4.6(6) 3_756 .
P1 O1 W2 O5 -49.0(18) . .
O12 O1 W2 O5 -47.3(13) 3_756 .
O11 O1 W2 O5 24(2) . .
W1 O1 W2 O5 88.2(8) . .
W6 O1 W2 O5 179.8(8) 3_756 .
P1 O1 W2 O2 -133(2) . .
O12 O1 W2 O2 -131.4(16) 3_756 .
O11 O1 W2 O2 -60(2) . .
W1 O1 W2 O2 4.1(6) . .
W6 O1 W2 O2 95.8(9) 3_756 .
P1 O1 W2 O12 -1.7(14) . 3_756
O11 O1 W2 O12 72(3) . 3_756
W1 O1 W2 O12 135.5(17) . 3_756
W6 O1 W2 O12 -132.8(17) 3_756 3_756
W4 O14 W3 O19 -156.2(12) . .
W4 O14 W3 O5 100.1(13) . .
W4 O14 W3 O10 15(2) . 3_756
W4 O14 W3 O16 -56.2(12) . .
W4 O14 W3 O6 7.2(12) . .
W2 O5 W3 O19 151.9(13) . .
W2 O5 W3 O14 -106.2(13) . .
W2 O5 W3 O10 49.0(13) . 3_756
W2 O5 W3 O16 -26(2) . .
W2 O5 W3 O6 -43.7(14) . .
W6 O16 W3 O19 157.8(11) . .
W6 O16 W3 O14 56.6(12) . .
W6 O16 W3 O5 -25(2) . .
W6 O16 W3 O10 -99.9(12) . 3_756
W6 O16 W3 O6 -4.6(12) . .
P1 O6 W3 O19 179.8(12) . .
O12 O6 W3 O19 179.8(18) 3_756 .
W4 O6 W3 O19 44(3) . .
W6 O6 W3 O19 -50(2) . .
P1 O6 W3 O14 132.0(19) . .
O12 O6 W3 O14 131.9(14) 3_756 .
W4 O6 W3 O14 -3.7(6) . .
W6 O6 W3 O14 -97.4(10) . .
P1 O6 W3 O5 43.7(17) . .
O12 O6 W3 O5 43.6(13) 3_756 .
W4 O6 W3 O5 -92.0(9) . .
W6 O6 W3 O5 174.3(8) . .
P1 O6 W3 O10 -44.8(17) . 3_756
O12 O6 W3 O10 -44.8(13) 3_756 3_756
W4 O6 W3 O10 179.5(8) . 3_756
W6 O6 W3 O10 85.8(8) . 3_756
P1 O6 W3 O16 -128.3(19) . .
O12 O6 W3 O16 -128.3(14) 3_756 .
W4 O6 W3 O16 96.1(10) . .
W6 O6 W3 O16 2.4(6) . .
W5 O8 W4 O18 154.2(12) . .
W5 O8 W4 O15 -102.4(12) . .
W5 O8 W4 O7 54.7(12) . .
W5 O8 W4 O14 -18(2) . .
W5 O8 W4 O6 -38.1(14) . .
W5 O8 W4 O11 -8.2(12) . .
W6 O15 W4 O18 -154.1(12) . .
W6 O15 W4 O8 103.6(13) . .
W6 O15 W4 O7 21(2) . .
W6 O15 W4 O14 -52.8(12) . .
W6 O15 W4 O6 6.6(12) . .
W6 O15 W4 O11 41.0(14) . .
W1 O7 W4 O18 -156.6(12) . .
W1 O7 W4 O8 -55.2(12) . .
W1 O7 W4 O15 28(2) . .
W1 O7 W4 O14 102.2(12) . .
W1 O7 W4 O6 41.2(14) . .
W1 O7 W4 O11 6.0(12) . .
W3 O14 W4 O18 157.7(12) . .
W3 O14 W4 O8 -30(2) . .
W3 O14 W4 O15 55.1(12) . .
W3 O14 W4 O7 -102.7(13) . .
W3 O14 W4 O6 -7.2(12) . .
W3 O14 W4 O11 -38.7(14) . .
P1 O6 W4 O18 -176.5(13) . .
O12 O6 W4 O18 -112(3) 3_756 .
W3 O6 W4 O18 -39(3) . .
W6 O6 W4 O18 56(3) . .
P1 O6 W4 O8 37.1(17) . .
O12 O6 W4 O8 101(2) 3_756 .
W3 O6 W4 O8 174.7(8) . .
W6 O6 W4 O8 -90.9(8) . .
P1 O6 W4 O15 124.7(19) . .
O12 O6 W4 O15 -171(3) 3_756 .
W3 O6 W4 O15 -97.8(10) . .
W6 O6 W4 O15 -3.3(6) . .
P1 O6 W4 O7 -49.6(17) . .
O12 O6 W4 O7 15(2) 3_756 .
W3 O6 W4 O7 87.9(9) . .
W6 O6 W4 O7 -177.6(8) . .
P1 O6 W4 O14 -133.9(19) . .
O12 O6 W4 O14 -70(2) 3_756 .
W3 O6 W4 O14 3.6(6) . .
W6 O6 W4 O14 98.1(10) . .
P1 O6 W4 O11 -1.9(13) . .
O12 O6 W4 O11 62(2) 3_756 .
W3 O6 W4 O11 135.6(16) . .
W6 O6 W4 O11 -129.9(16) . .
P1 O11 W4 O18 176.7(13) . .
O12 O11 W4 O18 -116(2) . .
O1 O11 W4 O18 109(2) . .
W5 O11 W4 O18 -46(2) . .
W1 O11 W4 O18 47(2) . .
P1 O11 W4 O8 -133.2(19) . .
O12 O11 W4 O8 -66(2) . .
O1 O11 W4 O8 160(2) . .
W5 O11 W4 O8 4.2(6) . .
W1 O11 W4 O8 96.8(9) . .
P1 O11 W4 O15 -44.6(17) . .
O12 O11 W4 O15 23(2) . .
O1 O11 W4 O15 -111.8(19) . .
W5 O11 W4 O15 92.8(8) . .
W1 O11 W4 O15 -174.6(8) . .
P1 O11 W4 O7 127.0(19) . .
O12 O11 W4 O7 -166(2) . .
O1 O11 W4 O7 59.8(18) . .
W5 O11 W4 O7 -95.6(9) . .
W1 O11 W4 O7 -3.0(6) . .
P1 O11 W4 O14 42.8(17) . .
O12 O11 W4 O14 110(2) . .
O1 O11 W4 O14 -24(2) . .
W5 O11 W4 O14 -179.9(7) . .
W1 O11 W4 O14 -87.2(8) . .
P1 O11 W4 O6 2.0(14) . .
O12 O11 W4 O6 69(2) . .
O1 O11 W4 O6 -65(2) . .
W5 O11 W4 O6 139.4(16) . .
W1 O11 W4 O6 -128.0(16) . .
W3 O10 W5 O13 -152.5(12) 3_756 .
W3 O10 W5 O9 105.1(13) 3_756 .
W3 O10 W5 O4 -51.2(13) 3_756 3_756
W3 O10 W5 O8 24(2) 3_756 .
W3 O10 W5 O11 40.9(14) 3_756 .
W3 O10 W5 O12 11.2(12) 3_756 .
W1 O9 W5 O13 152.5(12) . .
W1 O9 W5 O10 -102.5(13) . .
W1 O9 W5 O4 -17(2) . 3_756
W1 O9 W5 O8 52.9(12) . .
W1 O9 W5 O11 -9.6(12) . .
W1 O9 W5 O12 -36.8(14) . .
W4 O8 W5 O13 -156.1(12) . .
W4 O8 W5 O10 28(2) . .
W4 O8 W5 O9 -54.4(12) . .
W4 O8 W5 O4 103.3(12) . 3_756
W4 O8 W5 O11 8.4(12) . .
W4 O8 W5 O12 39.0(13) . .
P1 O11 W5 O13 174.1(13) . .
O12 O11 W5 O13 171.8(19) . .
O1 O11 W5 O13 -111(3) . .
W1 O11 W5 O13 -50(3) . .
W4 O11 W5 O13 41(3) . .
P1 O11 W5 O10 -43(2) . .
O12 O11 W5 O10 -45.5(14) . .
O1 O11 W5 O10 32(2) . .
W1 O11 W5 O10 93.1(8) . .
W4 O11 W5 O10 -176.0(8) . .
P1 O11 W5 O9 -131(2) . .
O12 O11 W5 O9 -133.8(16) . .
O1 O11 W5 O9 -56(2) . .
W1 O11 W5 O9 4.7(6) . .
W4 O11 W5 O9 95.7(9) . .
P1 O11 W5 O4 45.7(19) . 3_756
O12 O11 W5 O4 43.3(14) . 3_756
O1 O11 W5 O4 121(2) . 3_756
W1 O11 W5 O4 -178.1(8) . 3_756
W4 O11 W5 O4 -87.2(8) . 3_756
P1 O11 W5 O8 129(2) . .
O12 O11 W5 O8 126.5(16) . .
O1 O11 W5 O8 -156(2) . .
W1 O11 W5 O8 -94.9(9) . .
W4 O11 W5 O8 -4.0(6) . .
P1 O11 W5 O12 2.4(15) . .
O1 O11 W5 O12 78(2) . .
W1 O11 W5 O12 138.6(18) . .
W4 O11 W5 O12 -130.5(17) . .
P1 O12 W5 O13 -172.6(16) . .
O11 O12 W5 O13 -170(2) . .
O1 O12 W5 O13 -92(4) 3_756 .
O6 O12 W5 O13 111(3) 3_756 .
W2 O12 W5 O13 -34(3) 3_756 .
P1 O12 W5 O10 126(2) . .
O11 O12 W5 O10 128.6(16) . .
O1 O12 W5 O10 -153(3) 3_756 .
O6 O12 W5 O10 50(2) 3_756 .
W2 O12 W5 O10 -95.5(9) 3_756 .
P1 O12 W5 O9 38.2(19) . .
O11 O12 W5 O9 40.6(14) . .
O1 O12 W5 O9 119(2) 3_756 .
O6 O12 W5 O9 -38(2) 3_756 .
W2 O12 W5 O9 176.6(8) 3_756 .
P1 O12 W5 O4 -133(2) . 3_756
O11 O12 W5 O4 -130.5(16) . 3_756
O1 O12 W5 O4 -52(2) 3_756 3_756
O6 O12 W5 O4 151(2) 3_756 3_756
W2 O12 W5 O4 5.4(6) 3_756 3_756
P1 O12 W5 O8 -48.6(19) . .
O11 O12 W5 O8 -46.2(14) . .
O1 O12 W5 O8 32(2) 3_756 .
O6 O12 W5 O8 -125(2) 3_756 .
W2 O12 W5 O8 89.8(8) 3_756 .
P1 O12 W5 O11 -2.4(15) . .
O1 O12 W5 O11 78(3) 3_756 .
O6 O12 W5 O11 -79(2) 3_756 .
W2 O12 W5 O11 135.9(18) 3_756 .
W3 O16 W6 O17 -159.6(11) . .
W3 O16 W6 O21 98.0(12) . 3_756
W3 O16 W6 O15 -56.2(12) . .
W3 O16 W6 O3 12(2) . 3_756
W3 O16 W6 O6 4.5(11) . .
W3 O16 W6 O1 35.9(13) . 3_756
W4 O15 W6 O17 158.2(12) . .
W4 O15 W6 O21 -31(2) . 3_756
W4 O15 W6 O16 54.5(13) . .
W4 O15 W6 O3 -103.8(13) . 3_756
W4 O15 W6 O6 -6.5(12) . .
W4 O15 W6 O1 -42.8(14) . 3_756
P1 O6 W6 O17 -175.8(15) . .
O12 O6 W6 O17 123(3) 3_756 .
W3 O6 W6 O17 50(3) . .
W4 O6 W6 O17 -46(3) . .
P1 O6 W6 O21 43.4(16) . 3_756
O12 O6 W6 O21 -18(2) 3_756 3_756
W3 O6 W6 O21 -90.9(9) . 3_756
W4 O6 W6 O21 173.0(8) . 3_756
P1 O6 W6 O16 131.8(18) . .
O12 O6 W6 O16 70(2) 3_756 .
W3 O6 W6 O16 -2.4(6) . .
W4 O6 W6 O16 -98.5(10) . .
P1 O6 W6 O15 -126.3(18) . .
O12 O6 W6 O15 172(2) 3_756 .
W3 O6 W6 O15 99.4(10) . .
W4 O6 W6 O15 3.3(6) . .
P1 O6 W6 O3 -45.1(16) . 3_756
O12 O6 W6 O3 -107(2) 3_756 3_756
W3 O6 W6 O3 -179.3(8) . 3_756
W4 O6 W6 O3 84.6(9) . 3_756
P1 O6 W6 O1 -2.0(13) . 3_756
O12 O6 W6 O1 -64(2) 3_756 3_756
W3 O6 W6 O1 -136.2(16) . 3_756
W4 O6 W6 O1 127.7(15) . 3_756
